data_2210528
loop_
_publ_author_name
'Xue, Jin-Ping'
'Cai, Li-Xuan'
'Yu, Hai-Yan'
'Chen, Nai-Sheng'

_publ_section_title
;
 3-(Quinolin-4-yloxy)phthalonitrile
;
_journal_coeditor_code BX2020
_journal_issue 10
_journal_name_full 'Acta Crystallographica Section E'
_journal_page_first o4585
_journal_page_last o4586
_journal_paper_doi 10.1107/S1600536806037639
_journal_volume 62
_journal_year 2006
_chemical_formula_iupac 'C17 H9 N3 O'
_chemical_formula_moiety 'C17 H9 N3 O'
_chemical_formula_sum 'C17 H9 N3 O'
_chemical_formula_weight 271.27
_chemical_melting_point .478E-305
_chemical_name_common 3-(4-Quinolinoxy)phthalonitrile
_chemical_name_systematic 3-(4-Quinolinoxy)phthalonitrile
_space_group_IT_number 14
_symmetry_cell_setting monoclinic
_symmetry_space_group_name_Hall '-P 2ybc'
_symmetry_space_group_name_H-M 'P 1 21/c 1'
_atom_sites_solution_hydrogens geom
_atom_sites_solution_primary direct
_atom_sites_solution_secondary difmap
_cell_angle_alpha 90.00
_cell_angle_beta 99.96(2)
_cell_angle_gamma 90.00
_cell_formula_units_Z 4
_cell_length_a 8.500(5)
_cell_length_b 12.679(6)
_cell_length_c 12.428(6)
_cell_measurement_reflns_used 3144
_cell_measurement_temperature 293(2)
_cell_measurement_theta_max 18
_cell_measurement_theta_min 12
_cell_volume 1319.2(12)
_computing_cell_refinement TEXRAY
_computing_data_collection 'TEXRAY (Molecular Structure Corporation, 1999)'
_computing_data_reduction 'TEXSAN (Molecular Structure Corporation, 1999)'
_computing_molecular_graphics 'DIAMOND  (Brandenburg, 2004)'
_computing_publication_material SHELXL97
_computing_structure_refinement 'SHELXL97 (Sheldrick, 1997)'
_computing_structure_solution 'SHELXS97 (Sheldrick, 1997)'
_diffrn_ambient_temperature 293(2)
_diffrn_measured_fraction_theta_full 0.995
_diffrn_measured_fraction_theta_max 0.995
_diffrn_measurement_device_type 'Rigaku Weissenberg IP'
_diffrn_measurement_method 'scintillation counter'
_diffrn_radiation_monochromator graphite
_diffrn_radiation_source 'rotor target'
_diffrn_radiation_type MoK\a
_diffrn_radiation_wavelength 0.71069
_diffrn_reflns_av_R_equivalents 0.0459
_diffrn_reflns_av_sigmaI/netI 0.0412
_diffrn_reflns_limit_h_max 11
_diffrn_reflns_limit_h_min -11
_diffrn_reflns_limit_k_max 16
_diffrn_reflns_limit_k_min -16
_diffrn_reflns_limit_l_max 14
_diffrn_reflns_limit_l_min -16
_diffrn_reflns_number 12608
_diffrn_reflns_theta_full 27.48
_diffrn_reflns_theta_max 27.48
_diffrn_reflns_theta_min 3.14
_exptl_absorpt_coefficient_mu 0.089
_exptl_absorpt_correction_type none
_exptl_crystal_colour Colourless
_exptl_crystal_density_diffrn 1.366
_exptl_crystal_density_method 'not measured'
_exptl_crystal_description needle
_exptl_crystal_F_000 560
_exptl_crystal_size_max 0.50
_exptl_crystal_size_mid 0.10
_exptl_crystal_size_min 0.05
_refine_diff_density_max 0.136
_refine_diff_density_min -0.168
_refine_ls_extinction_method none
_refine_ls_goodness_of_fit_ref 1.006
_refine_ls_hydrogen_treatment constr
_refine_ls_matrix_type full
_refine_ls_number_parameters 199
_refine_ls_number_reflns 3003
_refine_ls_number_restraints 0
_refine_ls_restrained_S_all 1.006
_refine_ls_R_factor_all 0.0933
_refine_ls_R_factor_gt 0.0452
_refine_ls_shift/su_max 0.000
_refine_ls_shift/su_mean 0.000
_refine_ls_structure_factor_coef Fsqd
_refine_ls_weighting_details 'calc w=1/[\s^2^(Fo^2^)+(0.0581P)^2^] where P=(Fo^2^+2Fc^2^)/3'
_refine_ls_weighting_scheme calc
_refine_ls_wR_factor_gt 0.1033
_refine_ls_wR_factor_ref 0.1215
_reflns_number_gt 1707
_reflns_number_total 3003
_reflns_threshold_expression I>2\s(I)
_cod_data_source_file bx2020.cif
_cod_data_source_block I
_cod_depositor_comments
;
The following automatic conversions were performed:
'_symmetry_cell_setting' value 'Monoclinic' changed to 'monoclinic'
according to '/home/saulius/struct/CIF-dictionaries/cif_core.dic'
dictionary named 'cif_core.dic' version 2.4.1 from 2010-06-29.

Automatic conversion script
Id: cif_fix_enum 1527 2010-12-29 10:47:43Z saulius 

The following automatic conversions were performed:

'_symmetry_cell_setting' value 'Monoclinic' changed to 'monoclinic'
according to /home/saulius/struct/CIF-dictionaries/cif_core.dic
dictionary named 'cif_core.dic' version 2.4.1 from 2010-06-29.

Automatic conversion script
Id: cif_fix_values 1715 2011-07-08 13:25:40Z adriana 
;
_cod_original_cell_volume 1319.2(11)
_cod_original_sg_symbol_H-M 'P 21/c'
_cod_database_code 2210528
_cod_database_fobs_code 2210528

loop_
_symmetry_equiv_pos_as_xyz
'x, y, z'
'-x, y+1/2, -z+1/2'
'-x, -y, -z'
'x, -y-1/2, z-1/2'

loop_
_atom_site_type_symbol
_atom_site_label
_atom_site_fract_x
_atom_site_fract_y
_atom_site_fract_z
_atom_site_U_iso_or_equiv
_atom_site_adp_type
_atom_site_calc_flag
_atom_site_refinement_flags
_atom_site_occupancy
N N1 0.5305(2) 0.40542(11) -0.15685(11) 0.0509(4) Uani d . 1
N N2 0.9594(2) 0.06471(13) 0.24254(15) 0.0790(6) Uani d . 1
N N3 1.1304(3) 0.17430(17) 0.54161(16) 0.0884(6) Uani d . 1
O O1 0.69492(15) 0.25453(8) 0.13915(9) 0.0533(3) Uani d . 1
C C1 0.6390(2) 0.44883(13) -0.08258(14) 0.0505(5) Uani d . 1
H H1 0.6787 0.5141 -0.0991 0.062(5) Uiso calc R 1
C C2 0.7007(2) 0.40533(13) 0.01981(14) 0.0471(4) Uani d . 1
H H2 0.7793 0.4399 0.0686 0.060(6) Uiso calc R 1
C C3 0.6412(2) 0.31072(12) 0.04489(12) 0.0403(4) Uani d . 1
C C4 0.4589(2) 0.15894(13) -0.01144(13) 0.0450(4) Uani d . 1
H H4 0.4915 0.1248 0.0549 0.056(5) Uiso calc R 1
C C5 0.3496(2) 0.11300(14) -0.08990(14) 0.0508(5) Uani d . 1
H H5 0.3085 0.0471 -0.0772 0.063(6) Uiso calc R 1
C C6 0.2980(2) 0.16353(14) -0.18950(14) 0.0532(5) Uani d . 1
H H6 0.2225 0.1312 -0.2423 0.061(5) Uiso calc R 1
C C7 0.3570(2) 0.25958(14) -0.20984(14) 0.0515(5) Uani d . 1
H H7 0.3210 0.2927 -0.2763 0.065(6) Uiso calc R 1
C C8 0.4720(2) 0.30954(12) -0.13161(12) 0.0417(4) Uani d . 1
C C9 0.52358(19) 0.25881(12) -0.03037(12) 0.0384(4) Uani d . 1
C C10 0.7568(2) 0.30309(12) 0.23550(12) 0.0402(4) Uani d . 1
C C11 0.87009(19) 0.24487(11) 0.30436(13) 0.0386(4) Uani d . 1
C C12 0.9314(2) 0.28465(13) 0.40830(12) 0.0429(4) Uani d . 1
C C13 0.8812(2) 0.38159(13) 0.44046(14) 0.0503(5) Uani d . 1
H H13 0.9224 0.4086 0.5092 0.059(5) Uiso calc R 1
C C14 0.7053(2) 0.39951(13) 0.26821(13) 0.0462(4) Uani d . 1
H H14 0.6281 0.4380 0.2222 0.062(6) Uiso calc R 1
C C15 0.7699(2) 0.43751(13) 0.36976(14) 0.0507(5) Uani d . 1
H H15 0.7372 0.5031 0.3912 0.075(6) Uiso calc R 1
C C16 0.9206(2) 0.14458(14) 0.26984(14) 0.0487(4) Uani d . 1
C C17 1.0436(2) 0.22328(15) 0.48184(15) 0.0555(5) Uani d . 1

loop_
_atom_site_aniso_label
_atom_site_aniso_U_11
_atom_site_aniso_U_22
_atom_site_aniso_U_33
_atom_site_aniso_U_12
_atom_site_aniso_U_13
_atom_site_aniso_U_23
N1 0.0606(11) 0.0463(7) 0.0453(8) 0.0058(7) 0.0076(8) 0.0102(7)
N2 0.0864(15) 0.0639(10) 0.0868(13) 0.0198(10) 0.0155(11) -0.0088(10)
N3 0.0800(15) 0.1026(15) 0.0689(12) 0.0062(12) -0.0254(11) 0.0222(11)
O1 0.0670(9) 0.0447(6) 0.0393(6) 0.0018(6) -0.0161(6) 0.0031(5)
C1 0.0591(13) 0.0435(9) 0.0502(10) 0.0007(8) 0.0132(10) 0.0056(8)
C2 0.0462(11) 0.0458(9) 0.0478(10) -0.0002(8) 0.0041(9) -0.0025(8)
C3 0.0426(10) 0.0413(8) 0.0350(8) 0.0080(7) 0.0007(7) 0.0038(7)
C4 0.0479(11) 0.0475(9) 0.0383(9) 0.0017(8) 0.0042(8) 0.0056(7)
C5 0.0509(12) 0.0531(10) 0.0475(10) -0.0062(8) 0.0059(9) -0.0006(8)
C6 0.0471(12) 0.0653(11) 0.0439(10) -0.0056(9) -0.0013(8) -0.0070(9)
C7 0.0493(11) 0.0648(11) 0.0368(9) 0.0076(9) -0.0027(8) 0.0065(8)
C8 0.0409(10) 0.0461(9) 0.0371(8) 0.0081(7) 0.0035(7) 0.0056(7)
C9 0.0373(9) 0.0421(8) 0.0352(8) 0.0065(7) 0.0046(7) 0.0019(7)
C10 0.0400(10) 0.0422(8) 0.0358(8) -0.0018(7) -0.0006(7) 0.0019(7)
C11 0.0366(9) 0.0413(8) 0.0368(8) 0.0007(7) 0.0037(7) 0.0035(7)
C12 0.0390(10) 0.0514(9) 0.0362(8) -0.0063(8) 0.0007(7) 0.0055(7)
C13 0.0629(13) 0.0511(10) 0.0360(9) -0.0091(9) 0.0062(9) -0.0041(8)
C14 0.0480(11) 0.0438(9) 0.0461(10) 0.0070(8) 0.0062(9) 0.0081(8)
C15 0.0650(14) 0.0434(9) 0.0467(10) 0.0007(9) 0.0178(10) -0.0017(8)
C16 0.0499(11) 0.0478(9) 0.0460(9) 0.0078(8) 0.0020(8) 0.0022(8)
C17 0.0521(12) 0.0671(12) 0.0418(10) -0.0057(10) -0.0080(9) 0.0075(9)

loop_
_atom_type_symbol
_atom_type_description
_atom_type_scat_dispersion_real
_atom_type_scat_dispersion_imag
_atom_type_scat_source
C C 0.0033 0.0016 'International Tables Vol C Tables 4.2.6.8 and 6.1.1.4'
H H 0.0000 0.0000 'International Tables Vol C Tables 4.2.6.8 and 6.1.1.4'
N N 0.0061 0.0033 'International Tables Vol C Tables 4.2.6.8 and 6.1.1.4'
O O 0.0106 0.0060 'International Tables Vol C Tables 4.2.6.8 and 6.1.1.4'

loop_
_geom_angle_atom_site_label_1
_geom_angle_atom_site_label_2
_geom_angle_atom_site_label_3
_geom_angle
_geom_angle_publ_flag
C1 N1 C8 116.82(15) ?
C10 O1 C3 122.10(13) ?
N1 C1 C2 125.59(16) no
N1 C1 H1 117.2 no
C2 C1 H1 117.2 no
C3 C2 C1 117.36(17) ?
C3 C2 H2 121.3 no
C1 C2 H2 121.3 no
C2 C3 O1 124.66(16) ?
C2 C3 C9 120.65(15) no
O1 C3 C9 114.54(14) ?
C5 C4 C9 120.12(16) ?
C5 C4 H4 119.9 no
C9 C4 H4 119.9 no
C4 C5 C6 120.77(16) ?
C4 C5 H5 119.6 no
C6 C5 H5 119.6 ?
C7 C6 C5 120.48(18) ?
C7 C6 H6 119.8 no
C5 C6 H6 119.8 no
C6 C7 C8 120.74(16) ?
C6 C7 H7 119.6 no
C8 C7 H7 119.6 no
N1 C8 C7 118.57(14) no
N1 C8 C9 122.59(16) no
C7 C8 C9 118.84(15) ?
C3 C9 C8 116.98(14) ?
C3 C9 C4 123.97(14) ?
C8 C9 C4 119.03(15) ?
O1 C10 C14 124.15(15) ?
O1 C10 C11 114.96(14) ?
C14 C10 C11 120.73(15) ?
C10 C11 C12 119.07(14) ?
C10 C11 C16 120.04(15) ?
C12 C11 C16 120.88(15) ?
C13 C12 C11 120.18(16) ?
C13 C12 C17 120.22(16) ?
C11 C12 C17 119.59(15) ?
C15 C13 C12 119.16(16) ?
C15 C13 H13 120.4 ?
C12 C13 H13 120.4 ?
C15 C14 C10 118.90(17) ?
C15 C14 H14 120.6 no
C10 C14 H14 120.6 no
C13 C15 C14 121.94(16) ?
C13 C15 H15 119.0 no
C14 C15 H15 119.0 no
N2 C16 C11 179.4(2) ?
N3 C17 C12 178.6(2) ?

loop_
_geom_bond_atom_site_label_1
_geom_bond_atom_site_label_2
_geom_bond_distance
_geom_bond_publ_flag
N1 C1 1.308(2) ?
N1 C8 1.370(2) ?
N2 C16 1.135(2) ?
N3 C17 1.137(2) ?
O1 C10 1.3683(19) ?
O1 C3 1.3797(18) ?
C1 C2 1.403(2) ?
C1 H1 0.9300 no
C2 C3 1.359(2) ?
C2 H2 0.9300 no
C3 C9 1.409(2) ?
C4 C5 1.357(2) ?
C4 C9 1.416(2) ?
C4 H4 0.9300 no
C5 C6 1.396(3) ?
C5 H5 0.9300 no
C6 C7 1.358(2) ?
C6 H6 0.9300 no
C7 C8 1.405(2) ?
C7 H7 0.9300 no
C8 C9 1.414(2) ?
C10 C14 1.383(2) ?
C10 C11 1.385(2) ?
C11 C12 1.401(2) ?
C11 C16 1.432(2) ?
C12 C13 1.383(2) ?
C12 C17 1.431(3) ?
C13 C15 1.372(3) ?
C13 H13 0.9300 no
C14 C15 1.374(2) ?
C14 H14 0.9300 no
C15 H15 0.9300 no

loop_
_geom_hbond_atom_site_label_D
_geom_hbond_atom_site_label_H
_geom_hbond_atom_site_label_A
_geom_hbond_site_symmetry_A
_geom_hbond_distance_DH
_geom_hbond_distance_HA
_geom_hbond_distance_DA
_geom_hbond_angle_DHA
C14 H14 N1 3_665 0.93 2.46 3.330(2) 156.2
C1 H1 N3 2_755 0.93 2.62 3.454(3) 149.4
C16 N2 Cg 2_745 1.135(2) 3.630(3) 4.737(3) 165.50(10)

loop_
_geom_torsion_atom_site_label_1
_geom_torsion_atom_site_label_2
_geom_torsion_atom_site_label_3
_geom_torsion_atom_site_label_4
_geom_torsion
C8 N1 C1 C2 0.4(3)
N1 C1 C2 C3 -1.0(3)
C1 C2 C3 O1 176.16(15)
C1 C2 C3 C9 0.8(2)
C10 O1 C3 C2 30.4(2)
C10 O1 C3 C9 -153.94(14)
C9 C4 C5 C6 -0.7(3)
C4 C5 C6 C7 0.3(3)
C5 C6 C7 C8 0.5(3)
C1 N1 C8 C7 -179.05(16)
C1 N1 C8 C9 0.5(2)
C6 C7 C8 N1 178.63(15)
C6 C7 C8 C9 -1.0(2)
C2 C3 C9 C8 0.1(2)
O1 C3 C9 C8 -175.79(13)
C2 C3 C9 C4 178.22(15)
O1 C3 C9 C4 2.4(2)
N1 C8 C9 C3 -0.7(2)
C7 C8 C9 C3 178.84(14)
N1 C8 C9 C4 -178.99(14)
C7 C8 C9 C4 0.6(2)
C5 C4 C9 C3 -177.88(16)
C5 C4 C9 C8 0.2(2)
C3 O1 C10 C14 34.1(2)
C3 O1 C10 C11 -150.47(15)
O1 C10 C11 C12 -175.21(13)
C14 C10 C11 C12 0.4(2)
O1 C10 C11 C16 3.5(2)
C14 C10 C11 C16 179.16(15)
C10 C11 C12 C13 -1.2(2)
C16 C11 C12 C13 -179.92(16)
C10 C11 C12 C17 177.45(15)
C16 C11 C12 C17 -1.3(2)
C11 C12 C13 C15 0.6(2)
C17 C12 C13 C15 -178.00(16)
O1 C10 C14 C15 176.10(15)
C11 C10 C14 C15 0.9(2)
C12 C13 C15 C14 0.7(3)
C10 C14 C15 C13 -1.5(3)
C10 C11 C16 N2 -7E1(2)
C12 C11 C16 N2 11E1(2)
C13 C12 C17 N3 66(9)
C11 C12 C17 N3 -113(9)

loop_
_cod_related_entry_id
_cod_related_entry_database
_cod_related_entry_code
1 ChemSpider 21127298
